data_7217278
loop_
_publ_author_name
'Zade, Sanjio S.'
'Bedi, Anjan'
'Debnath, Sashi'
'Chandak, Hemant S.'

_publ_section_title
;
 Phenyl-capped cyclopenta[c]chalcogenophenes: synthesis, crystal
 structures, electrochemistry and theoretical insights
;
_journal_name_full 'RSC Advances'
_journal_paper_doi 10.1039/C4RA05687F
_journal_year 2014
_chemical_formula_moiety 'C23 H24 O2 S'
_chemical_formula_sum 'C23 H24 O2 S'
_chemical_formula_weight 364.49
_chemical_melting_point 403
_chemical_name_systematic
; 
 ? 
;
_space_group_IT_number 15
_symmetry_cell_setting monoclinic
_symmetry_space_group_name_Hall '-C 2yc'
_symmetry_space_group_name_H-M 'C 1 2/c 1'
_atom_sites_solution_hydrogens geom
_atom_sites_solution_primary direct
_atom_sites_solution_secondary difmap
_audit_creation_method SHELXL-97
_cell_angle_alpha 90.00
_cell_angle_beta 106.414(6)
_cell_angle_gamma 90.00
_cell_formula_units_Z 8
_cell_length_a 40.4991(18)
_cell_length_b 5.92780(10)
_cell_length_c 16.1917(6)
_cell_measurement_reflns_used 3279
_cell_measurement_temperature 153(2)
_cell_measurement_theta_max 31.41
_cell_measurement_theta_min 2.62
_cell_volume 3728.7(3)
_computing_structure_refinement 'SHELXL-97 (Sheldrick, 2008)'
_computing_structure_solution 'SHELXS-97 (Sheldrick, 2008)'
_diffrn_ambient_temperature 153(2)
_diffrn_measured_fraction_theta_full 0.998
_diffrn_measured_fraction_theta_max 0.998
_diffrn_radiation_monochromator graphite
_diffrn_radiation_source 'fine-focus sealed tube'
_diffrn_radiation_type MoK\a
_diffrn_radiation_wavelength 0.71073
_diffrn_reflns_av_R_equivalents 0.0339
_diffrn_reflns_av_sigmaI/netI 0.0215
_diffrn_reflns_limit_h_max 48
_diffrn_reflns_limit_h_min -47
_diffrn_reflns_limit_k_max 7
_diffrn_reflns_limit_k_min -7
_diffrn_reflns_limit_l_max 19
_diffrn_reflns_limit_l_min -18
_diffrn_reflns_number 15721
_diffrn_reflns_theta_full 25.00
_diffrn_reflns_theta_max 25.00
_diffrn_reflns_theta_min 2.86
_exptl_absorpt_coefficient_mu 0.188
_exptl_absorpt_correction_T_max 0.592
_exptl_absorpt_correction_T_min 0.463
_exptl_absorpt_correction_type multi-scan
_exptl_absorpt_process_details
;
CrysAlisPro, Agilent Technologies,
Version 1.171.37.31 (release 14-01-2014 CrysAlis171 .NET)
(compiled Jan 14 2014,18:38:05)
Empirical absorption correction using spherical harmonics,
 implemented in SCALE3 ABSPACK scaling algorithm.
;
_exptl_crystal_colour colorless
_exptl_crystal_density_diffrn 1.299
_exptl_crystal_density_method 'not measured'
_exptl_crystal_description needle
_exptl_crystal_F_000 1552
_exptl_crystal_size_max 0.39
_exptl_crystal_size_mid 0.31
_exptl_crystal_size_min 0.20
_refine_diff_density_max 0.286
_refine_diff_density_min -0.248
_refine_diff_density_rms 0.046
_refine_ls_extinction_method none
_refine_ls_goodness_of_fit_ref 1.090
_refine_ls_hydrogen_treatment constr
_refine_ls_matrix_type full
_refine_ls_number_parameters 237
_refine_ls_number_reflns 3273
_refine_ls_number_restraints 0
_refine_ls_restrained_S_all 1.090
_refine_ls_R_factor_all 0.0381
_refine_ls_R_factor_gt 0.0356
_refine_ls_shift/su_max 0.000
_refine_ls_shift/su_mean 0.000
_refine_ls_structure_factor_coef Fsqd
_refine_ls_weighting_details 'calc w=1/[\s^2^(Fo^2^)+(0.0328P)^2^+6.0268P] where P=(Fo^2^+2Fc^2^)/3'
_refine_ls_weighting_scheme calc
_refine_ls_wR_factor_gt 0.0860
_refine_ls_wR_factor_ref 0.0879
_reflns_number_gt 3049
_reflns_number_total 3273
_reflns_threshold_expression >2sigma(I)
_cod_data_source_file c4ra05687f2.cif
_cod_data_source_block phcptph1
_cod_depositor_comments
;
The following automatic conversions were performed:

'_chemical_melting_point' value '403K' was changed to '403' - the
value should be numeric and without a unit
designator.

'_symmetry_cell_setting' value 'Monoclinic' changed to
'monoclinic' according to
/usr/data/users/saulius/crontab/automatic-downloads/rss-feeds/RSC/lib/dictionaries/cif_core.dic
dictionary named 'cif_core.dic' version 2.4.2 from 2011-04-26.

Automatic conversion script
Id: cif_fix_values 2281 2013-09-26 08:29:07Z andrius 
;
_cod_original_cell_volume 3728.7(2)
_cod_original_sg_symbol_H-M C2/c
_cod_database_code 7217278

loop_
_symmetry_equiv_pos_as_xyz
'x, y, z'
'-x, y, -z+1/2'
'x+1/2, y+1/2, z'
'-x+1/2, y+1/2, -z+1/2'
'-x, -y, -z'
'x, -y, z-1/2'
'-x+1/2, -y+1/2, -z'
'x+1/2, -y+1/2, z-1/2'

loop_
_atom_site_label
_atom_site_type_symbol
_atom_site_fract_x
_atom_site_fract_y
_atom_site_fract_z
_atom_site_U_iso_or_equiv
_atom_site_adp_type
_atom_site_occupancy
_atom_site_symmetry_multiplicity
_atom_site_calc_flag
_atom_site_refinement_flags
C1 C 0.15411(4) 0.3700(3) -0.07462(10) 0.0164(3) Uani 1 1 d .
H1 H 0.1711 0.3383 -0.0238 0.020 Uiso 1 1 calc R
C2 C 0.14793(4) 0.2186(3) -0.14217(11) 0.0185(3) Uani 1 1 d .
H2 H 0.1610 0.0876 -0.1370 0.022 Uiso 1 1 calc R
C3 C 0.12227(4) 0.2617(3) -0.21766(11) 0.0193(4) Uani 1 1 d .
H3 H 0.1179 0.1592 -0.2630 0.023 Uiso 1 1 calc R
C4 C 0.10312(4) 0.4591(3) -0.22518(10) 0.0181(3) Uani 1 1 d .
H4 H 0.0857 0.4876 -0.2755 0.022 Uiso 1 1 calc R
C5 C 0.10975(4) 0.6132(3) -0.15844(10) 0.0165(3) Uani 1 1 d .
H5 H 0.0972 0.7465 -0.1648 0.020 Uiso 1 1 calc R
C6 C 0.13520(4) 0.5709(3) -0.08142(10) 0.0147(3) Uani 1 1 d .
C7 C 0.14181(4) 0.7307(3) -0.00977(10) 0.0146(3) Uani 1 1 d .
C8 C 0.12243(4) 0.9052(3) 0.00743(10) 0.0142(3) Uani 1 1 d .
C9 C 0.13820(4) 1.0211(3) 0.08492(10) 0.0145(3) Uani 1 1 d .
C10 C 0.16972(4) 0.9379(3) 0.12960(10) 0.0153(3) Uani 1 1 d .
C11 C 0.19236(4) 0.9967(3) 0.21472(10) 0.0155(3) Uani 1 1 d .
C12 C 0.18913(4) 1.2042(3) 0.25320(11) 0.0187(4) Uani 1 1 d .
H12 H 0.1738 1.3118 0.2226 0.022 Uiso 1 1 calc R
C13 C 0.20868(4) 1.2503(3) 0.33665(11) 0.0216(4) Uani 1 1 d .
H13 H 0.2060 1.3874 0.3620 0.026 Uiso 1 1 calc R
C14 C 0.23213(4) 1.0935(3) 0.38246(11) 0.0227(4) Uani 1 1 d .
H14 H 0.2449 1.1240 0.4388 0.027 Uiso 1 1 calc R
C15 C 0.23647(4) 0.8910(3) 0.34409(11) 0.0217(4) Uani 1 1 d .
H15 H 0.2526 0.7872 0.3742 0.026 Uiso 1 1 calc R
C16 C 0.21683(4) 0.8428(3) 0.26126(10) 0.0189(4) Uani 1 1 d .
H16 H 0.2199 0.7063 0.2361 0.023 Uiso 1 1 calc R
C17 C 0.08746(4) 1.0028(3) -0.03549(10) 0.0154(3) Uani 1 1 d .
H17A H 0.0704 0.8845 -0.0538 0.019 Uiso 1 1 calc R
H17B H 0.0879 1.0934 -0.0850 0.019 Uiso 1 1 calc R
C18 C 0.11529(4) 1.2077(3) 0.09966(10) 0.0150(3) Uani 1 1 d .
H18A H 0.1234 1.3537 0.0868 0.018 Uiso 1 1 calc R
H18B H 0.1142 1.2077 0.1587 0.018 Uiso 1 1 calc R
C19 C 0.07960(4) 1.1511(3) 0.03605(10) 0.0148(3) Uani 1 1 d .
C20 C 0.06071(4) 1.3664(3) -0.00075(10) 0.0167(3) Uani 1 1 d .
H20A H 0.0567 1.4570 0.0453 0.020 Uiso 1 1 calc R
H20B H 0.0746 1.4538 -0.0291 0.020 Uiso 1 1 calc R
C21 C 0.01220(4) 1.5037(3) -0.10431(12) 0.0256(4) Uani 1 1 d .
H21A H 0.0092 1.6122 -0.0630 0.038 Uiso 1 1 calc R
H21B H -0.0099 1.4620 -0.1418 0.038 Uiso 1 1 calc R
H21C H 0.0260 1.5684 -0.1376 0.038 Uiso 1 1 calc R
C22 C 0.05830(4) 1.0128(3) 0.08206(10) 0.0158(3) Uani 1 1 d .
H22A H 0.0360 0.9789 0.0426 0.019 Uiso 1 1 calc R
H22B H 0.0699 0.8715 0.1022 0.019 Uiso 1 1 calc R
C23 C 0.03421(4) 1.0242(3) 0.19886(11) 0.0216(4) Uani 1 1 d .
H23A H 0.0121 0.9872 0.1603 0.032 Uiso 1 1 calc R
H23B H 0.0312 1.1192 0.2442 0.032 Uiso 1 1 calc R
H23C H 0.0458 0.8881 0.2232 0.032 Uiso 1 1 calc R
O1 O 0.02885(3) 1.30988(18) -0.06073(8) 0.0204(3) Uani 1 1 d .
O2 O 0.05416(3) 1.13925(19) 0.15301(7) 0.0189(3) Uani 1 1 d .
S1 S 0.180223(10) 0.71304(7) 0.07236(3) 0.01633(12) Uani 1 1 d .

loop_
_atom_site_aniso_label
_atom_site_aniso_U_11
_atom_site_aniso_U_22
_atom_site_aniso_U_33
_atom_site_aniso_U_23
_atom_site_aniso_U_13
_atom_site_aniso_U_12
C1 0.0148(8) 0.0176(8) 0.0169(8) 0.0015(6) 0.0045(6) 0.0009(6)
C2 0.0198(8) 0.0148(8) 0.0229(9) -0.0003(7) 0.0093(7) 0.0011(6)
C3 0.0247(9) 0.0172(8) 0.0176(8) -0.0041(7) 0.0089(7) -0.0031(7)
C4 0.0188(8) 0.0192(8) 0.0157(8) 0.0011(7) 0.0038(6) -0.0023(6)
C5 0.0173(8) 0.0138(8) 0.0190(8) 0.0013(6) 0.0059(6) 0.0009(6)
C6 0.0156(8) 0.0137(8) 0.0159(8) 0.0004(6) 0.0064(6) -0.0013(6)
C7 0.0141(8) 0.0144(8) 0.0150(8) 0.0016(6) 0.0038(6) -0.0003(6)
C8 0.0151(8) 0.0117(8) 0.0160(8) 0.0022(6) 0.0049(6) -0.0011(6)
C9 0.0157(8) 0.0112(8) 0.0176(8) 0.0013(6) 0.0064(6) -0.0010(6)
C10 0.0175(8) 0.0121(7) 0.0177(8) -0.0002(6) 0.0075(6) -0.0008(6)
C11 0.0131(7) 0.0175(8) 0.0165(8) -0.0007(6) 0.0052(6) -0.0032(6)
C12 0.0150(8) 0.0173(8) 0.0242(9) -0.0009(7) 0.0065(7) -0.0020(6)
C13 0.0194(8) 0.0210(9) 0.0263(9) -0.0092(7) 0.0095(7) -0.0061(7)
C14 0.0162(8) 0.0313(10) 0.0197(9) -0.0070(7) 0.0036(7) -0.0058(7)
C15 0.0161(8) 0.0258(9) 0.0211(9) -0.0002(7) 0.0021(7) 0.0006(7)
C16 0.0165(8) 0.0188(8) 0.0212(9) -0.0032(7) 0.0050(7) -0.0004(6)
C17 0.0156(8) 0.0136(8) 0.0166(8) -0.0004(6) 0.0037(6) 0.0007(6)
C18 0.0147(8) 0.0123(8) 0.0175(8) -0.0008(6) 0.0039(6) -0.0006(6)
C19 0.0141(8) 0.0119(7) 0.0176(8) -0.0010(6) 0.0032(6) -0.0002(6)
C20 0.0149(8) 0.0130(8) 0.0218(8) -0.0005(6) 0.0043(6) -0.0007(6)
C21 0.0222(9) 0.0184(9) 0.0311(10) 0.0038(7) -0.0011(7) 0.0033(7)
C22 0.0166(8) 0.0122(8) 0.0175(8) -0.0022(6) 0.0032(6) 0.0000(6)
C23 0.0200(8) 0.0224(9) 0.0248(9) -0.0007(7) 0.0100(7) -0.0019(7)
O1 0.0162(6) 0.0134(6) 0.0270(7) 0.0009(5) -0.0011(5) 0.0021(4)
O2 0.0214(6) 0.0158(6) 0.0224(6) -0.0042(5) 0.0107(5) -0.0036(5)
S1 0.0142(2) 0.0162(2) 0.0172(2) -0.00238(15) 0.00227(16) 0.00280(15)

loop_
_atom_type_symbol
_atom_type_description
_atom_type_scat_dispersion_real
_atom_type_scat_dispersion_imag
_atom_type_scat_source
C C 0.0033 0.0016 'International Tables Vol C Tables 4.2.6.8 and 6.1.1.4'
H H 0.0000 0.0000 'International Tables Vol C Tables 4.2.6.8 and 6.1.1.4'
O O 0.0106 0.0060 'International Tables Vol C Tables 4.2.6.8 and 6.1.1.4'
S S 0.1246 0.1234 'International Tables Vol C Tables 4.2.6.8 and 6.1.1.4'

loop_
_geom_angle_atom_site_label_1
_geom_angle_atom_site_label_2
_geom_angle_atom_site_label_3
_geom_angle
C2 C1 C6 121.08(15)
C1 C2 C3 120.08(15)
C2 C3 C4 119.54(15)
C5 C4 C3 120.51(15)
C4 C5 C6 120.66(15)
C5 C6 C1 118.10(14)
C5 C6 C7 120.98(14)
C1 C6 C7 120.92(14)
C8 C7 C6 131.42(14)
C8 C7 S1 109.21(12)
C6 C7 S1 119.37(11)
C7 C8 C9 113.90(14)
C7 C8 C17 135.45(14)
C9 C8 C17 110.64(13)
C10 C9 C8 114.40(14)
C10 C9 C18 134.87(15)
C8 C9 C18 110.71(13)
C9 C10 C11 130.79(15)
C9 C10 S1 109.01(12)
C11 C10 S1 120.00(12)
C16 C11 C12 118.26(15)
C16 C11 C10 120.72(14)
C12 C11 C10 120.97(14)
C13 C12 C11 120.44(16)
C14 C13 C12 120.40(16)
C13 C14 C15 119.74(16)
C16 C15 C14 120.22(16)
C15 C16 C11 120.87(16)
C8 C17 C19 103.71(12)
C9 C18 C19 103.62(12)
C20 C19 C22 110.51(13)
C20 C19 C18 110.41(12)
C22 C19 C18 109.86(13)
C20 C19 C17 111.62(13)
C22 C19 C17 108.81(12)
C18 C19 C17 105.50(12)
O1 C20 C19 109.26(12)
O2 C22 C19 108.86(12)
C21 O1 C20 111.27(12)
C23 O2 C22 112.62(12)
C7 S1 C10 93.46(7)

loop_
_geom_bond_atom_site_label_1
_geom_bond_atom_site_label_2
_geom_bond_distance
C1 C2 1.382(2)
C1 C6 1.403(2)
C2 C3 1.386(2)
C3 C4 1.390(2)
C4 C5 1.383(2)
C5 C6 1.398(2)
C6 C7 1.463(2)
C7 C8 1.373(2)
C7 S1 1.7408(16)
C8 C9 1.415(2)
C8 C17 1.506(2)
C9 C10 1.369(2)
C9 C18 1.505(2)
C10 C11 1.466(2)
C10 S1 1.7433(16)
C11 C16 1.400(2)
C11 C12 1.402(2)
C12 C13 1.387(2)
C13 C14 1.385(3)
C14 C15 1.385(2)
C15 C16 1.382(2)
C17 C19 1.557(2)
C18 C19 1.556(2)
C19 C20 1.520(2)
C19 C22 1.528(2)
C20 O1 1.4185(19)
C21 O1 1.416(2)
C22 O2 1.4205(18)
C23 O2 1.4174(19)
